data_7052997
loop_
_publ_author_name
'Moussallem, Chady'
'Allain, Magali'
'Gohier, Fr\'ed\'eric'
'Fr\`ere, Pierre'

_publ_section_title
;
 Synthesis, electronic properties and packing modes of conjugated systems
 based on 2,5-di(cyanovinyl)furan or thiophene and imino-perfluorophenyl
 moieties
;
_journal_issue 2
_journal_name_full 'New Journal of Chemistry'
_journal_page_first 409
_journal_paper_doi 10.1039/c2nj40745k
_journal_volume 37
_journal_year 2013
_chemical_formula_moiety 'C24 H6 F10 N4 S1,C H2 Cl2'
_chemical_formula_sum 'C25 H8 Cl2 F10 N4 S'
_chemical_formula_weight 657.31
_space_group_IT_number 15
_symmetry_cell_setting monoclinic
_symmetry_space_group_name_Hall '-C 2yc'
_symmetry_space_group_name_H-M 'C 1 2/c 1'
_atom_sites_solution_hydrogens difmap
_atom_sites_solution_primary direct
_atom_sites_solution_secondary difmap
_audit_creation_date 2012-04-04T16:04:02-00:00
_audit_creation_method 'WinGX routine CIF_UPDATE'
_cell_angle_alpha 90
_cell_angle_beta 109.18(1)
_cell_angle_gamma 90
_cell_formula_units_Z 4
_cell_length_a 35.577(5)
_cell_length_b 6.4458(9)
_cell_length_c 12.9791(7)
_cell_measurement_reflns_used 10431
_cell_measurement_temperature 200(2)
_cell_measurement_theta_max 27.5
_cell_measurement_theta_min 3.53
_cell_volume 2811.2(6)
_computing_cell_refinement 'Dirax/lsq (Duisenberg & Schreurs, 1989-2000)'
_computing_data_collection 'Collect (Nonius BV, 1997-2000)'
_computing_data_reduction 'EvalCCD (Duisenberg & Schreurs 1990-2000)'
_computing_molecular_graphics 'DIAMOND 3.2g (Crystal Impact GbR 2005)'
_computing_publication_material 'WinGX publication routines (Farrugia, 1999)'
_computing_structure_refinement 'SHELXL-97 (Sheldrick, 1997)'
_computing_structure_solution 'SHELXS-97 (Sheldrick, 1997)'
_diffrn_ambient_temperature 200(2)
_diffrn_detector_area_resol_mean 9
_diffrn_measured_fraction_theta_full 0.988
_diffrn_measured_fraction_theta_max 0.988
_diffrn_measurement_device_type KappaCCD
_diffrn_measurement_method CCD
_diffrn_radiation_monochromator 'horizontally mounted graphite crystal'
_diffrn_radiation_probe x-ray
_diffrn_radiation_type MoK\a
_diffrn_radiation_wavelength 0.71073
_diffrn_reflns_av_R_equivalents 0.0499
_diffrn_reflns_limit_h_max 46
_diffrn_reflns_limit_h_min -46
_diffrn_reflns_limit_k_max 8
_diffrn_reflns_limit_k_min -8
_diffrn_reflns_limit_l_max 15
_diffrn_reflns_limit_l_min -16
_diffrn_reflns_number 30979
_diffrn_reflns_theta_full 27.5
_diffrn_reflns_theta_max 27.5
_diffrn_reflns_theta_min 3.53
_exptl_absorpt_coefficient_mu 0.395
_exptl_absorpt_correction_T_max 0.980
_exptl_absorpt_correction_T_min 0.880
_exptl_absorpt_correction_type multi-scan
_exptl_absorpt_process_details
;
'(SADABS (Sheldrick, Bruker, 2008))'
;
_exptl_crystal_colour orange
_exptl_crystal_density_diffrn 1.553
_exptl_crystal_density_method 'not measured'
_exptl_crystal_description plate
_exptl_crystal_F_000 1304
_exptl_crystal_size_max 0.43
_exptl_crystal_size_mid 0.41
_exptl_crystal_size_min 0.05
_platon_squeeze_details
;
The unit cell contains disordered methylene chloride molecules which
were not modelled but the corresponding scattering contribution were
taken into account using SQUEEZE/PLATON procedure. The unit cell
contains 2 voids with disordered solvent and each hole of 338 A3
contains about 77 electrons which corresponds to approximately 2
methylene chloride molecules. The solvent composition (four methylene
chloride molecules per cell) was included in the calculation of the
empirical formula, formula weight, density, linear absorption
coefficient and F(000).
;
_refine_diff_density_max 0.22
_refine_diff_density_min -0.239
_refine_ls_extinction_method none
_refine_ls_goodness_of_fit_ref 1.061
_refine_ls_hydrogen_treatment refall
_refine_ls_matrix_type full
_refine_ls_number_parameters 189
_refine_ls_number_reflns 3202
_refine_ls_number_restraints 0
_refine_ls_restrained_S_all 1.061
_refine_ls_R_factor_all 0.0802
_refine_ls_R_factor_gt 0.0531
_refine_ls_shift/su_max 0
_refine_ls_structure_factor_coef Fsqd
_refine_ls_weighting_details 'calc w=1/[\s^2^(Fo^2^)+(0.0439P)^2^+3.6854P] where P=(Fo^2^+2Fc^2^)/3'
_refine_ls_weighting_scheme calc
_refine_ls_wR_factor_gt 0.1116
_refine_ls_wR_factor_ref 0.1218
_reflns_number_gt 2334
_reflns_number_total 3202
_reflns_threshold_expression >2sigma(I)
_cod_data_source_file c2nj40745k.txt
_cod_data_source_block sad
_cod_database_code 7052997

loop_
_symmetry_equiv_pos_as_xyz
'x, y, z'
'-x, y, -z+1/2'
'x+1/2, y+1/2, z'
'-x+1/2, y+1/2, -z+1/2'
'-x, -y, -z'
'x, -y, z-1/2'
'-x+1/2, -y+1/2, -z'
'x+1/2, -y+1/2, z-1/2'

loop_
_atom_site_label
_atom_site_type_symbol
_atom_site_fract_x
_atom_site_fract_y
_atom_site_fract_z
_atom_site_U_iso_or_equiv
_atom_site_adp_type
_atom_site_occupancy
_atom_site_calc_flag
_atom_site_refinement_flags
C1 C 0.01143(6) -0.1132(3) 0.30536(16) 0.0313(4) Uani 1 d .
C2 C 0.02056(6) 0.0846(3) 0.34824(15) 0.0291(4) Uani 1 d .
C3 C 0.04357(7) 0.1551(3) 0.45613(16) 0.0323(5) Uani 1 d .
C4 C 0.05985(6) 0.0412(3) 0.54810(15) 0.0296(4) Uani 1 d .
C5 C 0.05496(6) -0.1810(3) 0.55053(15) 0.0309(4) Uani 1 d .
C6 C 0.08258(7) 0.1383(3) 0.65179(16) 0.0342(5) Uani 1 d .
C7 C 0.11834(6) 0.1007(3) 0.83893(16) 0.0338(5) Uani 1 d .
C8 C 0.14500(7) -0.0363(4) 0.91041(18) 0.0405(5) Uani 1 d .
C9 C 0.16502(7) 0.0139(4) 1.01754(19) 0.0482(6) Uani 1 d .
C10 C 0.15886(7) 0.2038(5) 1.05756(18) 0.0503(6) Uani 1 d .
C11 C 0.13328(7) 0.3444(4) 0.98956(19) 0.0453(6) Uani 1 d .
C12 C 0.11329(6) 0.2931(3) 0.88200(17) 0.0361(5) Uani 1 d .
F1 F 0.15187(4) -0.2222(2) 0.87349(11) 0.0538(4) Uani 1 d .
F2 F 0.19039(5) -0.1226(3) 1.08266(13) 0.0748(5) Uani 1 d .
F3 F 0.17787(5) 0.2544(3) 1.16167(11) 0.0756(5) Uani 1 d .
F4 F 0.12710(5) 0.5301(3) 1.02833(12) 0.0621(4) Uani 1 d .
F5 F 0.08720(4) 0.4313(2) 0.82020(11) 0.0483(4) Uani 1 d .
N1 N 0.09736(5) 0.0220(3) 0.73489(13) 0.0326(4) Uani 1 d .
N2 N 0.05031(6) -0.3558(3) 0.55203(15) 0.0444(5) Uani 1 d .
S1 S 0 0.26833(11) 0.25 0.0384(2) Uani 1 d S
H1 H 0.0211(6) -0.244(4) 0.3458(17) 0.037(6) Uiso 1 d .
H3 H 0.0485(6) 0.301(4) 0.4646(17) 0.033(6) Uiso 1 d .
H6 H 0.0865(7) 0.292(4) 0.6530(18) 0.044(6) Uiso 1 d .

loop_
_atom_site_aniso_label
_atom_site_aniso_U_11
_atom_site_aniso_U_22
_atom_site_aniso_U_33
_atom_site_aniso_U_23
_atom_site_aniso_U_13
_atom_site_aniso_U_12
C1 0.0353(11) 0.0243(11) 0.0325(10) 0.0019(8) 0.0086(9) 0.0031(8)
C2 0.0392(11) 0.0221(10) 0.0295(10) 0.0011(8) 0.0159(8) 0.0031(8)
C3 0.0457(13) 0.0217(10) 0.0306(10) -0.0028(8) 0.0139(9) -0.0028(9)
C4 0.0371(11) 0.0239(10) 0.0305(10) -0.0014(8) 0.0144(8) -0.0008(8)
C5 0.0361(11) 0.0288(12) 0.0281(10) -0.0015(8) 0.0108(8) 0.0026(9)
C6 0.0429(12) 0.0284(11) 0.0326(11) -0.0006(9) 0.0144(9) -0.0042(9)
C7 0.0326(11) 0.0382(12) 0.0306(10) 0.0002(8) 0.0106(9) -0.0055(9)
C8 0.0373(12) 0.0462(14) 0.0372(11) 0.0022(10) 0.0111(9) -0.0026(10)
C9 0.0352(12) 0.0641(17) 0.0390(12) 0.0123(12) 0.0039(10) -0.0014(12)
C10 0.0413(13) 0.0767(19) 0.0305(11) -0.0044(12) 0.0085(10) -0.0167(13)
C11 0.0467(14) 0.0524(15) 0.0419(12) -0.0146(11) 0.0215(11) -0.0159(12)
C12 0.0349(11) 0.0375(12) 0.0362(11) -0.0023(9) 0.0121(9) -0.0052(9)
F1 0.0596(9) 0.0458(8) 0.0514(8) 0.0066(7) 0.0119(7) 0.0153(7)
F2 0.0634(10) 0.0910(13) 0.0526(9) 0.0183(9) -0.0046(8) 0.0094(9)
F3 0.0707(11) 0.1122(15) 0.0337(7) -0.0113(8) 0.0031(7) -0.0227(11)
F4 0.0732(11) 0.0619(10) 0.0556(9) -0.0269(8) 0.0270(8) -0.0178(8)
F5 0.0586(9) 0.0358(7) 0.0459(7) -0.0055(6) 0.0109(6) 0.0048(6)
N1 0.0351(9) 0.0310(9) 0.0316(8) -0.0005(7) 0.0107(7) 0.0000(7)
N2 0.0591(13) 0.0288(11) 0.0420(11) 0.0005(8) 0.0123(9) 0.0023(9)
S1 0.0662(5) 0.0197(4) 0.0270(3) 0 0.0124(3) 0

loop_
_atom_type_symbol
_atom_type_description
_atom_type_scat_dispersion_real
_atom_type_scat_dispersion_imag
_atom_type_scat_source
C C 0.0033 0.0016 'International Tables Vol C Tables 4.2.6.8 and 6.1.1.4'
H H 0 0 'International Tables Vol C Tables 4.2.6.8 and 6.1.1.4'
F F 0.0171 0.0103 'International Tables Vol C Tables 4.2.6.8 and 6.1.1.4'
N N 0.0061 0.0033 'International Tables Vol C Tables 4.2.6.8 and 6.1.1.4'
S S 0.1246 0.1234 'International Tables Vol C Tables 4.2.6.8 and 6.1.1.4'
Cl Cl 0.1484 0.1585 'International Tables Vol C Tables 4.2.6.8 and 6.1.1.4'

loop_
_geom_angle_atom_site_label_1
_geom_angle_atom_site_label_2
_geom_angle_atom_site_label_3
_geom_angle
_geom_angle_site_symmetry_1
_geom_angle_site_symmetry_3
C2 C1 C1 113.13(11) . 2
C2 C1 H1 125.1(13) . .
C1 C1 H1 121.7(13) 2 .
C1 C2 C3 131.47(18) . .
C1 C2 S1 110.45(14) . .
C3 C2 S1 118.08(15) . .
C4 C3 C2 128.64(19) . .
C4 C3 H3 115.0(13) . .
C2 C3 H3 116.4(13) . .
C3 C4 C5 122.39(19) . .
C3 C4 C6 121.60(19) . .
C5 C4 C6 115.99(18) . .
N2 C5 C4 178.6(2) . .
N1 C6 C4 118.40(19) . .
N1 C6 H6 123.5(14) . .
C4 C6 H6 118.1(13) . .
C12 C7 C8 116.30(19) . .
C12 C7 N1 127.4(2) . .
C8 C7 N1 116.04(19) . .
F1 C8 C9 118.4(2) . .
F1 C8 C7 119.30(19) . .
C9 C8 C7 122.3(2) . .
F2 C9 C10 120.2(2) . .
F2 C9 C8 120.0(3) . .
C10 C9 C8 119.8(2) . .
F3 C10 C9 120.5(3) . .
F3 C10 C11 119.7(3) . .
C9 C10 C11 119.8(2) . .
F4 C11 C10 120.0(2) . .
F4 C11 C12 119.9(2) . .
C10 C11 C12 120.1(2) . .
F5 C12 C11 118.0(2) . .
F5 C12 C7 120.26(18) . .
C11 C12 C7 121.7(2) . .
C6 N1 C7 122.76(19) . .
C2 S1 C2 92.84(13) 2 .

loop_
_geom_bond_atom_site_label_1
_geom_bond_atom_site_label_2
_geom_bond_distance
_geom_bond_site_symmetry_2
C1 C2 1.387(3) .
C1 C1 1.399(4) 2
C1 H1 0.99(2) .
C2 C3 1.444(3) .
C2 S1 1.7176(19) .
C3 C4 1.358(3) .
C3 H3 0.96(2) .
C4 C5 1.444(3) .
C4 C6 1.463(3) .
C5 N2 1.140(3) .
C6 N1 1.276(3) .
C6 H6 1.00(3) .
C7 C12 1.396(3) .
C7 C8 1.401(3) .
C7 N1 1.406(3) .
C8 F1 1.342(3) .
C8 C9 1.376(3) .
C9 F2 1.342(3) .
C9 C10 1.375(4) .
C10 F3 1.337(3) .
C10 C11 1.379(4) .
C11 F4 1.344(3) .
C11 C12 1.383(3) .
C12 F5 1.345(3) .
S1 C2 1.7176(19) 2

loop_
_platon_squeeze_void_nr
_platon_squeeze_void_average_x
_platon_squeeze_void_average_y
_platon_squeeze_void_average_z
_platon_squeeze_void_volume
_platon_squeeze_void_count_electrons
1 0.250 -0.086 0.351 338.0 76.6
2 0.750 -0.004 0.383 338.0 76.6
